data_1516411
loop_
_publ_author_name
'Santos, Rui C.'
'Figueira, Rita M. B. B. M.'
'Piedade, M F\'atima M'
'Diogo, Herm\'inio P'
'Minas da Piedade, Manuel E.'

_publ_section_title
;
 Energetics and structure of hydroxynicotinic acids. Crystal structures of
 2-, 4-, 6-hydroxynicotinic and 5-chloro-6-hydroxynicotinic acids.
;
_journal_issue 43
_journal_name_full 'The journal of physical chemistry. B'
_journal_page_first 14291
_journal_page_last 14309
_journal_paper_doi 10.1021/jp906908n
_journal_volume 113
_journal_year 2009
_chemical_formula_sum 'C6 H5 N O3'
_chemical_formula_weight 139.11
_chemical_name_systematic
;
 ?
;
_space_group_IT_number 2
_symmetry_cell_setting triclinic
_symmetry_space_group_name_Hall '-P 1'
_symmetry_space_group_name_H-M 'P -1'
_atom_sites_solution_hydrogens geom
_atom_sites_solution_primary direct
_atom_sites_solution_secondary difmap
_audit_creation_method SHELXL-97
_cell_angle_alpha 82.55(2)
_cell_angle_beta 78.279(17)
_cell_angle_gamma 75.166(15)
_cell_formula_units_Z 8
_cell_length_a 6.976(2)
_cell_length_b 11.231(5)
_cell_length_c 16.290(6)
_cell_measurement_reflns_used 25
_cell_measurement_temperature 293(2)
_cell_measurement_theta_max 43.39
_cell_measurement_theta_min 14.54
_cell_volume 1203.9(8)
_computing_cell_refinement 'CAD4 Express (Enraf Nonius, 1994)'
_computing_data_collection 'CAD4 Express (Enraf Nonius, 1994)'
_computing_data_reduction 'XCAD4 (Harms & Wocadlo, 1995)'
_computing_structure_refinement 'SHELXL-97 (Sheldrick, 2008)'
_computing_structure_solution 'SHELXL-97 (Sheldrick, 2008)'
_diffrn_ambient_temperature 293(2)
_diffrn_measured_fraction_theta_full 0.983
_diffrn_measured_fraction_theta_max 0.983
_diffrn_measurement_device_type 'Enraf Nonius CAD4'
_diffrn_measurement_method 'non-profiled omega/2theta scans'
_diffrn_radiation_monochromator graphite
_diffrn_radiation_source 'fine-focus sealed tube'
_diffrn_radiation_type CuK\a
_diffrn_radiation_wavelength 1.54180
_diffrn_reflns_av_R_equivalents 0.0000
_diffrn_reflns_av_sigmaI/netI 0.0269
_diffrn_reflns_limit_h_max 8
_diffrn_reflns_limit_h_min 0
_diffrn_reflns_limit_k_max 13
_diffrn_reflns_limit_k_min -12
_diffrn_reflns_limit_l_max 19
_diffrn_reflns_limit_l_min -18
_diffrn_reflns_number 4218
_diffrn_reflns_theta_full 66.94
_diffrn_reflns_theta_max 66.94
_diffrn_reflns_theta_min 4.09
_diffrn_standards_decay_% -2
_diffrn_standards_interval_time 90
_diffrn_standards_number 3
_exptl_absorpt_coefficient_mu 1.082
_exptl_absorpt_correction_type none
_exptl_crystal_colour colourless
_exptl_crystal_density_diffrn 1.535
_exptl_crystal_density_method 'not measured'
_exptl_crystal_description prism
_exptl_crystal_F_000 576
_exptl_crystal_size_max 0.13
_exptl_crystal_size_mid 0.12
_exptl_crystal_size_min .07
_refine_diff_density_max 0.308
_refine_diff_density_min -0.399
_refine_diff_density_rms 0.079
_refine_ls_extinction_method none
_refine_ls_goodness_of_fit_ref 0.984
_refine_ls_hydrogen_treatment mixed
_refine_ls_matrix_type full
_refine_ls_number_parameters 435
_refine_ls_number_reflns 4218
_refine_ls_number_restraints 0
_refine_ls_restrained_S_all 0.984
_refine_ls_R_factor_all 0.0970
_refine_ls_R_factor_gt 0.0654
_refine_ls_shift/su_max 0.010
_refine_ls_shift/su_mean 0.001
_refine_ls_structure_factor_coef Fsqd
_refine_ls_weighting_details 'calc w=1/[\s^2^(Fo^2^)+(0.1286P)^2^+0.0000P] where P=(Fo^2^+2Fc^2^)/3'
_refine_ls_weighting_scheme calc
_refine_ls_wR_factor_gt 0.1662
_refine_ls_wR_factor_ref 0.1904
_reflns_number_gt 2694
_reflns_number_total 4218
_reflns_threshold_expression >2\s(I)
_cod_data_source_file jp906908n_si_004.cif
_cod_data_source_block 6manello
_cod_original_cell_volume 1204.0(8)
_cod_original_sg_symbol_H-M P-1
_cod_database_code 1516411

loop_
_symmetry_equiv_pos_as_xyz
'x, y, z'
'-x, -y, -z'

loop_
_atom_site_label
_atom_site_type_symbol
_atom_site_fract_x
_atom_site_fract_y
_atom_site_fract_z
_atom_site_U_iso_or_equiv
_atom_site_adp_type
_atom_site_occupancy
_atom_site_symmetry_multiplicity
_atom_site_calc_flag
_atom_site_refinement_flags
O2D O 0.4640(4) 0.7720(2) 0.15239(13) 0.0518(6) Uani 1 1 d .
H2D H 0.4936 0.7347 0.1965 0.078 Uiso 1 1 calc R
O2C O 0.4297(4) 0.8503(2) -0.35255(14) 0.0555(7) Uani 1 1 d .
O1C O 0.5571(3) 0.67319(19) -0.70486(12) 0.0445(5) Uani 1 1 d .
O3B O 1.1500(4) 0.0958(2) -0.87052(14) 0.0589(7) Uani 1 1 d .
C1A C 1.0214(5) 0.2382(3) -0.28629(18) 0.0383(7) Uani 1 1 d .
C3A C 0.8635(4) 0.4200(3) -0.21571(18) 0.0394(7) Uani 1 1 d .
C1C C 0.5178(4) 0.7383(3) -0.49605(18) 0.0368(6) Uani 1 1 d .
O2A O 0.9250(4) 0.3515(2) -0.43311(13) 0.0500(6) Uani 1 1 d .
C2C C 0.3906(5) 0.8529(3) -0.49142(17) 0.0388(7) Uani 1 1 d .
O3A O 0.7362(4) 0.5197(2) -0.37213(14) 0.0563(6) Uani 1 1 d .
O1A O 1.0911(3) 0.17524(19) -0.07486(12) 0.0452(6) Uani 1 1 d .
O2B O 0.9877(4) 0.2718(2) -0.93125(13) 0.0550(6) Uani 1 1 d .
H2B H 1.0240 0.2336 -0.9735 0.083 Uiso 1 1 calc R
C2A C 0.9141(4) 0.3566(3) -0.28953(17) 0.0357(6) Uani 1 1 d .
O1B O 0.7984(3) 0.44100(18) -0.57413(12) 0.0441(5) Uani 1 1 d .
O1D O 0.3361(3) 0.94497(19) -0.20973(12) 0.0489(6) Uani 1 1 d .
C1B C 0.8469(4) 0.3721(3) -0.78263(17) 0.0354(6) Uani 1 1 d .
N1A N 1.0780(4) 0.1808(2) -0.21292(14) 0.0362(6) Uani 1 1 d .
C6A C 0.8480(4) 0.4194(3) -0.36953(17) 0.0375(6) Uani 1 1 d .
C2B C 0.9830(4) 0.2623(3) -0.78747(18) 0.0371(6) Uani 1 1 d .
O3D O 0.6155(4) 0.5903(2) 0.09968(15) 0.0610(7) Uani 1 1 d .
C3C C 0.3156(5) 0.9108(3) -0.5644(2) 0.0453(8) Uani 1 1 d .
C6B C 1.0506(4) 0.1993(3) -0.86624(18) 0.0407(7) Uani 1 1 d .
C6D C 0.5265(4) 0.6969(3) 0.09178(18) 0.0406(7) Uani 1 1 d .
C6C C 0.3308(5) 0.9143(3) -0.41188(19) 0.0423(7) Uani 1 1 d .
C3D C 0.5339(5) 0.6960(3) -0.06397(19) 0.0406(7) Uani 1 1 d .
C2D C 0.4745(4) 0.7596(3) 0.01040(17) 0.0376(6) Uani 1 1 d .
C1D C 0.3721(4) 0.8788(3) 0.00465(16) 0.0361(6) Uani 1 1 d .
O3C O 0.2081(4) 1.0098(2) -0.40220(15) 0.0589(7) Uani 1 1 d .
C3B C 1.0637(5) 0.2082(3) -0.71474(19) 0.0430(7) Uani 1 1 d .
C5C C 0.5015(4) 0.7341(2) -0.64126(17) 0.0343(6) Uani 1 1 d .
N1B N 0.7879(4) 0.4270(2) -0.71019(14) 0.0365(6) Uani 1 1 d .
N1C N 0.5681(4) 0.6828(2) -0.56813(14) 0.0376(6) Uani 1 1 d .
C5A C 1.0333(4) 0.2372(3) -0.14018(17) 0.0364(6) Uani 1 1 d .
N1D N 0.3280(4) 0.9368(2) -0.07022(14) 0.0371(6) Uani 1 1 d .
C4A C 0.9248(5) 0.3621(3) -0.14265(18) 0.0425(7) Uani 1 1 d .
C4C C 0.3713(5) 0.8547(3) -0.6373(2) 0.0445(7) Uani 1 1 d .
C5D C 0.3856(4) 0.8804(3) -0.14275(17) 0.0363(6) Uani 1 1 d .
C4B C 1.0042(5) 0.2650(3) -0.6417(2) 0.0451(8) Uani 1 1 d .
C5B C 0.8618(4) 0.3800(3) -0.63712(16) 0.0343(6) Uani 1 1 d .
C4D C 0.4883(5) 0.7550(3) -0.13859(18) 0.0405(7) Uani 1 1 d .
H3C H 0.229(5) 0.992(3) -0.5662(19) 0.044(8) Uiso 1 1 d .
H3D H 0.600(5) 0.611(3) -0.068(2) 0.047(9) Uiso 1 1 d .
H3B H 1.159(5) 0.130(3) -0.718(2) 0.063(11) Uiso 1 1 d .
H1NA H 1.158(4) 0.097(3) -0.2104(18) 0.038(8) Uiso 1 1 d .
H1NC H 0.648(5) 0.599(3) -0.5718(19) 0.045(9) Uiso 1 1 d .
H1ND H 0.255(4) 1.025(3) -0.0733(17) 0.033(7) Uiso 1 1 d .
H1A H 1.067(5) 0.193(3) -0.332(2) 0.044(8) Uiso 1 1 d .
H3A H 0.789(5) 0.509(3) -0.214(2) 0.059(10) Uiso 1 1 d .
H1D H 0.323(5) 0.931(3) 0.048(2) 0.043(8) Uiso 1 1 d .
H4A H 0.876(5) 0.417(3) -0.093(2) 0.044(8) Uiso 1 1 d .
H4D H 0.527(5) 0.719(3) -0.185(2) 0.062(11) Uiso 1 1 d .
H1NB H 0.695(5) 0.508(3) -0.703(2) 0.053(9) Uiso 1 1 d .
H1C H 0.577(5) 0.690(3) -0.451(2) 0.047(9) Uiso 1 1 d .
H1B H 0.784(5) 0.417(3) -0.834(2) 0.065(11) Uiso 1 1 d .
H4B H 1.052(6) 0.237(4) -0.595(2) 0.071(12) Uiso 1 1 d .
H4C H 0.304(6) 0.895(4) -0.687(3) 0.092(14) Uiso 1 1 d .
H2A H 0.884(10) 0.400(6) -0.482(4) 0.18(3) Uiso 1 1 d .
H2C H 0.408(5) 0.888(3) -0.303(2) 0.058(10) Uiso 1 1 d .

loop_
_atom_site_aniso_label
_atom_site_aniso_U_11
_atom_site_aniso_U_22
_atom_site_aniso_U_33
_atom_site_aniso_U_23
_atom_site_aniso_U_13
_atom_site_aniso_U_12
O2D 0.0748(15) 0.0486(13) 0.0284(11) -0.0001(9) -0.0203(10) -0.0011(11)
O2C 0.0777(16) 0.0502(14) 0.0319(12) -0.0131(10) -0.0190(11) 0.0088(12)
O1C 0.0619(13) 0.0411(12) 0.0286(10) -0.0053(9) -0.0157(9) -0.0014(10)
O3B 0.0843(17) 0.0389(13) 0.0484(14) -0.0173(10) -0.0129(12) 0.0023(11)
C1A 0.0521(17) 0.0344(15) 0.0281(15) -0.0026(12) -0.0127(12) -0.0056(13)
C3A 0.0469(16) 0.0327(15) 0.0351(15) -0.0022(12) -0.0114(12) -0.0003(12)
C1C 0.0468(16) 0.0330(15) 0.0284(14) -0.0001(11) -0.0102(12) -0.0042(12)
O2A 0.0767(16) 0.0393(12) 0.0328(12) -0.0019(9) -0.0235(11) -0.0011(11)
C2C 0.0573(18) 0.0313(15) 0.0277(14) -0.0007(11) -0.0105(12) -0.0091(13)
O3A 0.0725(16) 0.0422(13) 0.0475(13) 0.0070(10) -0.0265(11) 0.0053(11)
O1A 0.0658(14) 0.0403(12) 0.0249(10) -0.0036(8) -0.0180(9) 0.0037(10)
O2B 0.0727(16) 0.0545(14) 0.0317(11) -0.0120(10) -0.0166(11) 0.0058(12)
C2A 0.0483(15) 0.0332(14) 0.0279(14) -0.0003(11) -0.0131(11) -0.0096(12)
O1B 0.0670(14) 0.0361(11) 0.0266(10) -0.0059(8) -0.0161(9) 0.0002(10)
O1D 0.0716(15) 0.0440(12) 0.0268(11) -0.0018(9) -0.0208(10) 0.0030(10)
C1B 0.0460(16) 0.0351(15) 0.0250(14) -0.0062(11) -0.0102(11) -0.0046(12)
N1A 0.0492(14) 0.0291(12) 0.0265(12) -0.0011(9) -0.0142(10) 0.0028(10)
C6A 0.0477(16) 0.0358(16) 0.0312(15) -0.0008(12) -0.0155(12) -0.0078(13)
C2B 0.0412(15) 0.0355(15) 0.0351(15) -0.0042(12) -0.0077(12) -0.0087(12)
O3D 0.0846(17) 0.0429(13) 0.0432(13) 0.0033(10) -0.0214(12) 0.0115(12)
C3C 0.0598(19) 0.0324(16) 0.0412(18) -0.0056(13) -0.0192(14) 0.0028(14)
C6B 0.0464(16) 0.0395(17) 0.0354(16) -0.0095(13) -0.0059(12) -0.0068(13)
C6D 0.0460(16) 0.0381(16) 0.0340(15) 0.0000(12) -0.0111(12) -0.0016(13)
C6C 0.0528(17) 0.0341(15) 0.0387(16) -0.0064(13) -0.0093(13) -0.0055(13)
C3D 0.0495(17) 0.0307(14) 0.0382(16) -0.0009(12) -0.0145(13) 0.0009(12)
C2D 0.0450(15) 0.0392(15) 0.0273(14) -0.0018(12) -0.0108(11) -0.0046(12)
C1D 0.0490(16) 0.0390(15) 0.0213(13) -0.0035(11) -0.0120(11) -0.0071(12)
O3C 0.0784(16) 0.0422(13) 0.0503(14) -0.0168(11) -0.0185(12) 0.0079(12)
C3B 0.0567(18) 0.0310(15) 0.0374(16) -0.0032(12) -0.0148(13) 0.0017(13)
C5C 0.0461(15) 0.0331(14) 0.0258(14) -0.0012(11) -0.0105(11) -0.0107(12)
N1B 0.0493(14) 0.0281(12) 0.0291(12) -0.0043(9) -0.0118(10) 0.0009(10)
N1C 0.0495(14) 0.0359(13) 0.0247(12) -0.0037(10) -0.0132(10) 0.0005(11)
C5A 0.0436(15) 0.0395(15) 0.0256(14) -0.0025(11) -0.0111(11) -0.0049(12)
N1D 0.0484(14) 0.0326(13) 0.0268(12) -0.0037(10) -0.0114(10) 0.0008(10)
C4A 0.0626(19) 0.0373(16) 0.0256(14) -0.0094(12) -0.0108(13) -0.0026(14)
C4C 0.0617(19) 0.0352(16) 0.0367(16) 0.0004(13) -0.0217(14) -0.0032(14)
C5D 0.0491(16) 0.0340(15) 0.0258(14) -0.0060(11) -0.0123(11) -0.0038(12)
C4B 0.062(2) 0.0374(16) 0.0346(16) 0.0003(13) -0.0203(14) -0.0029(14)
C5B 0.0465(15) 0.0352(15) 0.0223(13) -0.0035(11) -0.0100(11) -0.0078(12)
C4D 0.0501(17) 0.0425(17) 0.0277(15) -0.0120(13) -0.0092(12) -0.0025(13)

loop_
_atom_type_symbol
_atom_type_description
_atom_type_scat_dispersion_real
_atom_type_scat_dispersion_imag
_atom_type_scat_source
C C 0.0181 0.0091 'International Tables Vol C Tables 4.2.6.8 and 6.1.1.4'
H H 0.0000 0.0000 'International Tables Vol C Tables 4.2.6.8 and 6.1.1.4'
N N 0.0311 0.0180 'International Tables Vol C Tables 4.2.6.8 and 6.1.1.4'
O O 0.0492 0.0322 'International Tables Vol C Tables 4.2.6.8 and 6.1.1.4'

loop_
_geom_angle_atom_site_label_1
_geom_angle_atom_site_label_2
_geom_angle_atom_site_label_3
_geom_angle
C6D O2D H2D 109.5
C6C O2C H2C 116(2)
C2A C1A N1A 120.5(3)
C2A C1A H1A 124(2)
N1A C1A H1A 116(2)
C4A C3A C2A 120.4(3)
C4A C3A H3A 117(2)
C2A C3A H3A 123(2)
N1C C1C C2C 120.5(3)
N1C C1C H1C 114.0(19)
C2C C1C H1C 125.5(19)
C6A O2A H2A 107(4)
C1C C2C C3C 118.1(3)
C1C C2C C6C 121.1(3)
C3C C2C C6C 120.8(3)
C6B O2B H2B 109.5
C1A C2A C3A 118.6(3)
C1A C2A C6A 120.7(3)
C3A C2A C6A 120.7(3)
N1B C1B C2B 120.7(3)
N1B C1B H1B 117.3(19)
C2B C1B H1B 122.0(19)
C5A N1A C1A 123.3(2)
C5A N1A H1NA 115.6(17)
C1A N1A H1NA 121.0(17)
O3A C6A O2A 125.7(3)
O3A C6A C2A 122.0(3)
O2A C6A C2A 112.2(2)
C1B C2B C3B 118.2(3)
C1B C2B C6B 122.0(3)
C3B C2B C6B 119.8(3)
C4C C3C C2C 120.8(3)
C4C C3C H3C 116.6(19)
C2C C3C H3C 122.5(19)
O3B C6B O2B 124.3(3)
O3B C6B C2B 123.9(3)
O2B C6B C2B 111.8(2)
O3D C6D O2D 125.2(3)
O3D C6D C2D 123.1(3)
O2D C6D C2D 111.7(2)
O3C C6C O2C 124.0(3)
O3C C6C C2C 124.1(3)
O2C C6C C2C 111.9(2)
C4D C3D C2D 120.4(3)
C4D C3D H3D 113(2)
C2D C3D H3D 127(2)
C1D C2D C3D 118.0(3)
C1D C2D C6D 121.1(3)
C3D C2D C6D 120.9(3)
C2D C1D N1D 121.0(3)
C2D C1D H1D 127.0(19)
N1D C1D H1D 112.0(19)
C4B C3B C2B 120.8(3)
C4B C3B H3B 121(2)
C2B C3B H3B 118(2)
O1C C5C N1C 118.9(2)
O1C C5C C4C 125.6(3)
N1C C5C C4C 115.5(2)
C1B N1B C5B 124.2(2)
C1B N1B H1NB 125.2(19)
C5B N1B H1NB 110.5(19)
C1C N1C C5C 124.3(2)
C1C N1C H1NC 122.1(18)
C5C N1C H1NC 113.4(18)
O1A C5A N1A 118.5(3)
O1A C5A C4A 124.4(3)
N1A C5A C4A 117.1(2)
C5D N1D C1D 122.8(2)
C5D N1D H1ND 117.5(16)
C1D N1D H1ND 119.7(16)
C3A C4A C5A 120.0(3)
C3A C4A H4A 113.2(17)
C5A C4A H4A 126.7(17)
C3C C4C C5C 120.8(3)
C3C C4C H4C 119(2)
C5C C4C H4C 120(2)
O1D C5D N1D 117.1(2)
O1D C5D C4D 125.2(2)
N1D C5D C4D 117.6(3)
C3B C4B C5B 120.7(3)
C3B C4B H4B 125(3)
C5B C4B H4B 114(3)
O1B C5B N1B 118.3(2)
O1B C5B C4B 126.3(3)
N1B C5B C4B 115.4(2)
C3D C4D C5D 120.1(3)
C3D C4D H4D 122(2)
C5D C4D H4D 118(2)

loop_
_geom_bond_atom_site_label_1
_geom_bond_atom_site_label_2
_geom_bond_distance
O2D C6D 1.315(3)
O2D H2D 0.8200
O2C C6C 1.328(4)
O2C H2C 0.92(4)
O1C C5C 1.255(3)
O3B C6B 1.194(3)
C1A C2A 1.350(4)
C1A N1A 1.364(3)
C1A H1A 0.91(3)
C3A C4A 1.373(4)
C3A C2A 1.413(4)
C3A H3A 1.01(3)
C1C N1C 1.342(4)
C1C C2C 1.365(4)
C1C H1C 0.95(3)
O2A C6A 1.308(3)
O2A H2A 0.96(6)
C2C C3C 1.410(4)
C2C C6C 1.481(4)
O3A C6A 1.196(3)
O1A C5A 1.272(3)
O2B C6B 1.327(4)
O2B H2B 0.8200
C2A C6A 1.499(4)
O1B C5B 1.249(3)
O1D C5D 1.287(3)
C1B N1B 1.343(3)
C1B C2B 1.350(4)
C1B H1B 1.04(4)
N1A C5A 1.359(3)
N1A H1NA 0.97(3)
C2B C3B 1.414(4)
C2B C6B 1.479(4)
O3D C6D 1.202(3)
C3C C4C 1.356(4)
C3C H3C 0.95(3)
C6D C2D 1.486(4)
C6C O3C 1.195(3)
C3D C4D 1.363(4)
C3D C2D 1.420(4)
C3D H3D 0.95(3)
C2D C1D 1.348(4)
C1D N1D 1.360(3)
C1D H1D 0.93(3)
C3B C4B 1.362(4)
C3B H3B 0.95(4)
C5C N1C 1.370(3)
C5C C4C 1.426(4)
N1B C5B 1.382(3)
N1B H1NB 0.98(3)
N1C H1NC 0.97(3)
C5A C4A 1.413(4)
N1D C5D 1.353(3)
N1D H1ND 0.99(3)
C4A H4A 1.02(3)
C4C H4C 1.01(4)
C5D C4D 1.406(4)
C4B C5B 1.414(4)
C4B H4B 0.89(4)
C4D H4D 0.87(4)

loop_
_geom_torsion_atom_site_label_1
_geom_torsion_atom_site_label_2
_geom_torsion_atom_site_label_3
_geom_torsion_atom_site_label_4
_geom_torsion
N1C C1C C2C C3C -0.4(5)
N1C C1C C2C C6C 178.9(3)
N1A C1A C2A C3A 0.6(4)
N1A C1A C2A C6A -178.8(3)
C4A C3A C2A C1A 0.8(5)
C4A C3A C2A C6A -179.9(3)
C2A C1A N1A C5A -0.6(5)
C1A C2A C6A O3A 172.4(3)
C3A C2A C6A O3A -7.0(5)
C1A C2A C6A O2A -7.1(4)
C3A C2A C6A O2A 173.6(3)
N1B C1B C2B C3B -1.1(4)
N1B C1B C2B C6B 179.8(3)
C1C C2C C3C C4C -1.0(5)
C6C C2C C3C C4C 179.7(3)
C1B C2B C6B O3B -170.0(3)
C3B C2B C6B O3B 10.9(5)
C1B C2B C6B O2B 10.1(4)
C3B C2B C6B O2B -169.0(3)
C1C C2C C6C O3C -173.8(3)
C3C C2C C6C O3C 5.4(5)
C1C C2C C6C O2C 6.0(4)
C3C C2C C6C O2C -174.7(3)
C4D C3D C2D C1D 0.2(5)
C4D C3D C2D C6D -178.9(3)
O3D C6D C2D C1D 179.1(3)
O2D C6D C2D C1D -1.0(4)
O3D C6D C2D C3D -1.9(5)
O2D C6D C2D C3D 178.0(3)
C3D C2D C1D N1D -0.3(4)
C6D C2D C1D N1D 178.7(3)
C1B C2B C3B C4B 0.5(5)
C6B C2B C3B C4B 179.7(3)
C2B C1B N1B C5B 1.8(5)
C2C C1C N1C C5C 0.7(5)
O1C C5C N1C C1C -179.4(3)
C4C C5C N1C C1C 0.3(4)
C1A N1A C5A O1A 179.3(3)
C1A N1A C5A C4A -0.8(4)
C2D C1D N1D C5D -1.1(4)
C2A C3A C4A C5A -2.1(5)
O1A C5A C4A C3A -177.9(3)
N1A C5A C4A C3A 2.1(5)
C2C C3C C4C C5C 2.2(5)
O1C C5C C4C C3C 178.0(3)
N1C C5C C4C C3C -1.8(5)
C1D N1D C5D O1D -179.6(3)
C1D N1D C5D C4D 2.6(4)
C2B C3B C4B C5B -0.6(5)
C1B N1B C5B O1B 178.4(3)
C1B N1B C5B C4B -1.8(4)
C3B C4B C5B O1B -179.1(3)
C3B C4B C5B N1B 1.2(5)
C2D C3D C4D C5D 1.4(5)
O1D C5D C4D C3D 179.7(3)
N1D C5D C4D C3D -2.7(4)
